data_2310385
loop_
_publ_author_name
'Freeman, H.C.'
'Smith, J.E.W.L.'
'Taylor, J.C.'

_publ_section_title
;
 Crystallographic studies of the biuret reaction. I. Potassium bis-Biureto
 cuprate(II) tetrahydrate, K2 Cu (N H C O N H C O N H)2 (H2 O)4
;
_journal_name_full 'Acta Crystallographica (1,1948-23,1967)'
_journal_page_first 407
_journal_page_last 418
_journal_volume 14
_journal_year 1961
_chemical_formula_sum 'C4 H14 Cu K2 N6 O8'
_chemical_name_systematic 'K2 Cu (N H C O N H C O N H)2 (H2 O)4'
_space_group_IT_number 14
_symmetry_space_group_name_Hall '-P 2yn'
_symmetry_space_group_name_H-M 'P 1 21/n 1'
_cell_angle_alpha 90
_cell_angle_beta 94.08
_cell_angle_gamma 90
_cell_formula_units_Z 2
_cell_length_a 3.843
_cell_length_b 13.321
_cell_length_c 13.916
_cell_volume 710.591
_citation_journal_id_ASTM ACCRA9
_cod_data_source_file Freeman_ACCRA9_1961_1447.cif
_cod_data_source_block C4H14Cu1K2N6O8
_cod_original_cell_volume 710.5908
_cod_original_sg_symbol_Hall '-P 2ybc (x-z,y,z)'
_cod_original_formula_sum 'C4 H14 Cu1 K2 N6 O8'
_cod_database_code 2310385

loop_
_symmetry_equiv_pos_as_xyz
x,y,z
-x+1/2,y+1/2,-z+1/2
-x,-y,-z
x-1/2,-y-1/2,z-1/2

loop_
_atom_site_label
_atom_site_type_symbol
_atom_site_fract_x
_atom_site_fract_y
_atom_site_fract_z
_atom_site_occupancy
_atom_site_U_iso_or_equiv
C2 C+4 0.0968 0.2226 0.0021 1 0.0
H4 H+1 0.978 0.4 0.066 1 0.0
H1 H+1 0.32 -0.01 0.17 1 0.0
K1 K+1 0.5503 0.403 -0.1387 1 0.0
H6 H+1 0.752 0.263 0.259 1 0.0
O1 O-2 0.5557 0.1477 0.2251 1 0.0
C1 C+4 0.3882 0.1301 0.1469 1 0.0
H3 H+1 -0.217 0.15 -0.094 1 0.0
O4 O-2 0.8621 0.3259 0.2786 1 0.0
N1 N-3 0.28 0.0396 0.1146 1 0.0
O2 O-2 0.0491 0.3125 -0.0272 1 0.0
N3 N-3 -0.0251 0.1386 -0.0408 1 0.0
H2 H+1 0.395 0.274 0.117 1 0.0
Cu1 Cu+2 0 0 0 1 0.0
H5 H+1 0.911 0.405 0.172 1 0.0
N2 N-3 0.3034 0.2123 0.0893 1 0.0
O3 O-2 0.9379 0.4469 0.116 1 0.0
H7 H+1 0.733 0.337 0.334 1 0.0
